data_7003243
loop_
_publ_author_name
'Singh, Ashutosh S.'
'Bharadwaj, Parimal K.'

_publ_section_title
;
 Binding of HgCl2 by tripodal ligands controlled by AgPF6: receptors
 for the PF6&#x2212; anion
;
_journal_issue 6
_journal_name_full 'Dalton Transactions'
_journal_page_first 738
_journal_page_last 741
_journal_paper_doi 10.1039/b714654j
_journal_year 2008
_chemical_formula_moiety 'C27 H24 Cl2 Hg N4 O3'
_chemical_formula_sum 'C27 H24 Cl2 Hg N4 O3'
_chemical_formula_weight 723.99
_chemical_name_systematic
;
?
;
_space_group_IT_number 2
_symmetry_cell_setting triclinic
_symmetry_Int_Tables_number 2
_symmetry_space_group_name_Hall '-P 1'
_symmetry_space_group_name_H-M 'P -1'
_atom_sites_solution_hydrogens geom
_atom_sites_solution_primary direct
_atom_sites_solution_secondary difmap
_audit_creation_method SHELXL-97
_cell_angle_alpha 92.608(5)
_cell_angle_beta 92.608(5)
_cell_angle_gamma 106.888(5)
_cell_formula_units_Z 2
_cell_length_a 8.338(5)
_cell_length_b 8.372(5)
_cell_length_c 20.101(5)
_cell_measurement_reflns_used 600
_cell_measurement_temperature 100(2)
_cell_measurement_theta_max +28.0
_cell_measurement_theta_min -28.0
_cell_volume 1338.7(12)
_computing_cell_refinement 'Bruker SMART'
_computing_data_collection 'Bruker SMART'
_computing_data_reduction 'Bruker SAINT'
_computing_molecular_graphics 'Bruker SHELXTL'
_computing_publication_material 'Bruker SHELXTL'
_computing_structure_refinement 'SHELXL-97 (Sheldrick, 1997)'
_computing_structure_solution 'Bruker SHELXTL'
_diffrn_ambient_temperature 100(2)
_diffrn_measured_fraction_theta_full 0.99
_diffrn_measured_fraction_theta_max 0.99
_diffrn_measurement_device_type CCD
_diffrn_measurement_method phi-omega
_diffrn_radiation_monochromator graphite
_diffrn_radiation_source 'fine-focus sealed tube'
_diffrn_radiation_type MoK\a
_diffrn_radiation_wavelength 0.71069
_diffrn_reflns_av_R_equivalents 0.0233
_diffrn_reflns_av_sigmaI/netI 0.0477
_diffrn_reflns_limit_h_max 11
_diffrn_reflns_limit_h_min -10
_diffrn_reflns_limit_k_max 11
_diffrn_reflns_limit_k_min -10
_diffrn_reflns_limit_l_max 26
_diffrn_reflns_limit_l_min -15
_diffrn_reflns_number 8871
_diffrn_reflns_theta_full 28.35
_diffrn_reflns_theta_max 28.35
_diffrn_reflns_theta_min 2.55
_exptl_absorpt_coefficient_mu 5.984
_exptl_absorpt_correction_T_max 0.6149
_exptl_absorpt_correction_T_min 0.4672
_exptl_absorpt_correction_type empirical
_exptl_absorpt_process_details 'BRUKER SADABS'
_exptl_crystal_colour colourless
_exptl_crystal_density_diffrn 1.796
_exptl_crystal_density_method 'not measured'
_exptl_crystal_description prism
_exptl_crystal_F_000 704
_exptl_crystal_size_max 0.15
_exptl_crystal_size_mid 0.12
_exptl_crystal_size_min 0.09
_refine_diff_density_max 3.125
_refine_diff_density_min -2.184
_refine_diff_density_rms 0.222
_refine_ls_extinction_method none
_refine_ls_goodness_of_fit_ref 1.101
_refine_ls_hydrogen_treatment constr
_refine_ls_matrix_type full
_refine_ls_number_parameters 334
_refine_ls_number_reflns 6254
_refine_ls_number_restraints 0
_refine_ls_restrained_S_all 1.101
_refine_ls_R_factor_all 0.0494
_refine_ls_R_factor_gt 0.0434
_refine_ls_shift/su_max 0.009
_refine_ls_shift/su_mean 0.001
_refine_ls_structure_factor_coef Fsqd
_refine_ls_weighting_details 'calc w=1/[\s^2^(Fo^2^)+(0.0391P)^2^+12.7707P] where P=(Fo^2^+2Fc^2^)/3'
_refine_ls_weighting_scheme calc
_refine_ls_wR_factor_gt 0.1042
_refine_ls_wR_factor_ref 0.1127
_reflns_number_gt 5703
_reflns_number_total 6254
_reflns_threshold_expression >2sigma(I)
_cod_data_source_file b714654j.txt
_cod_data_source_block Compound3.CIF
_cod_database_code 7003243

loop_
_symmetry_equiv_pos_as_xyz
'x, y, z'
'-x, -y, -z'

loop_
_atom_site_label
_atom_site_type_symbol
_atom_site_fract_x
_atom_site_fract_y
_atom_site_fract_z
_atom_site_U_iso_or_equiv
_atom_site_adp_type
_atom_site_occupancy
_atom_site_symmetry_multiplicity
_atom_site_calc_flag
_atom_site_refinement_flags
_atom_site_disorder_assembly
_atom_site_disorder_group
Cl1 Cl 0.5267(2) -0.0241(2) 0.12843(8) 0.0260(3) Uani 1 1 d . . .
Cl2 Cl 0.4916(2) 0.5017(2) 0.16256(8) 0.0267(3) Uani 1 1 d . . .
Hg Hg 0.46278(3) 0.21832(3) 0.163227(12) 0.01925(9) Uani 1 1 d . . .
O1 O 0.1426(5) 0.1392(6) 0.1016(2) 0.0197(9) Uani 1 1 d . . .
O2 O 0.5767(5) 0.2095(5) 0.2979(2) 0.0160(8) Uani 1 1 d . . .
O3 O -0.0962(5) 0.0692(6) 0.2962(2) 0.0164(9) Uani 1 1 d . . .
N1 N 0.2391(6) 0.0958(6) 0.2396(2) 0.0130(9) Uani 1 1 d . . .
N2 N -0.0640(8) 0.4951(8) -0.1694(3) 0.0288(13) Uani 1 1 d . . .
N3 N 1.1972(7) 0.8482(8) 0.4440(3) 0.0244(12) Uani 1 1 d . . .
N4 N -0.6609(8) -0.5467(8) 0.4345(3) 0.0262(13) Uani 1 1 d . . .
C1 C 0.1077(8) -0.0286(8) 0.1957(3) 0.0174(12) Uani 1 1 d . . .
H1A H 0.0233 -0.0971 0.2240 0.021 Uiso 1 1 calc R . .
H1B H 0.1608 -0.1045 0.1720 0.021 Uiso 1 1 calc R . .
C2 C 0.0189(8) 0.0486(8) 0.1447(3) 0.0172(12) Uani 1 1 d . . .
H2A H -0.0692 -0.0398 0.1184 0.021 Uiso 1 1 calc R . .
H2B H -0.0348 0.1254 0.1673 0.021 Uiso 1 1 calc R . .
C3 C 0.0879(8) 0.2051(8) 0.0475(3) 0.0178(12) Uani 1 1 d . . .
C4 C -0.0808(8) 0.1882(8) 0.0300(3) 0.0175(12) Uani 1 1 d . . .
H4 H -0.1670 0.1276 0.0563 0.021 Uiso 1 1 calc R . .
C5 C -0.1201(9) 0.2616(8) -0.0266(3) 0.0207(13) Uani 1 1 d . . .
H5 H -0.2343 0.2490 -0.0395 0.025 Uiso 1 1 calc R . .
C6 C 0.0056(9) 0.3530(8) -0.0645(3) 0.0202(13) Uani 1 1 d . . .
C7 C 0.1733(9) 0.3694(9) -0.0467(3) 0.0223(13) Uani 1 1 d . . .
H7 H 0.2593 0.4316 -0.0728 0.027 Uiso 1 1 calc R . .
C8 C 0.2140(8) 0.2953(9) 0.0086(3) 0.0230(14) Uani 1 1 d . . .
H8 H 0.3283 0.3054 0.0205 0.028 Uiso 1 1 calc R . .
C9 C -0.0357(9) 0.4320(8) -0.1222(3) 0.0227(14) Uani 1 1 d . . .
C10 C 0.3143(7) -0.0004(7) 0.2850(3) 0.0131(11) Uani 1 1 d . . .
H10A H 0.3653 -0.0724 0.2579 0.016 Uiso 1 1 calc R . .
H10B H 0.2239 -0.0745 0.3092 0.016 Uiso 1 1 calc R . .
C11 C 0.4464(7) 0.1067(8) 0.3352(3) 0.0152(11) Uani 1 1 d . . .
H11A H 0.3975 0.1775 0.3639 0.018 Uiso 1 1 calc R . .
H11B H 0.4924 0.0355 0.3640 0.018 Uiso 1 1 calc R . .
C12 C 0.7030(7) 0.3302(7) 0.3319(3) 0.0138(11) Uani 1 1 d . . .
C13 C 0.7195(7) 0.3555(8) 0.4015(3) 0.0153(11) Uani 1 1 d . . .
H13 H 0.6430 0.2832 0.4284 0.018 Uiso 1 1 calc R . .
C14 C 0.8494(7) 0.4880(8) 0.4307(3) 0.0151(11) Uani 1 1 d . . .
H14 H 0.8599 0.5091 0.4778 0.018 Uiso 1 1 calc R . .
C15 C 0.9648(8) 0.5904(7) 0.3906(3) 0.0148(11) Uani 1 1 d . . .
C16 C 0.9515(8) 0.5596(8) 0.3218(3) 0.0181(12) Uani 1 1 d . . .
H16 H 1.0317 0.6277 0.2949 0.022 Uiso 1 1 calc R . .
C17 C 0.8216(8) 0.4302(8) 0.2926(3) 0.0154(11) Uani 1 1 d . . .
H17 H 0.8126 0.4088 0.2456 0.019 Uiso 1 1 calc R . .
C18 C 1.0948(8) 0.7332(8) 0.4213(3) 0.0188(12) Uani 1 1 d . . .
C19 C 0.1808(7) 0.2272(7) 0.2756(3) 0.0127(11) Uani 1 1 d . . .
H19A H 0.1265 0.2817 0.2424 0.015 Uiso 1 1 calc R . .
H19B H 0.2806 0.3135 0.2964 0.015 Uiso 1 1 calc R . .
C20 C 0.0595(7) 0.1665(8) 0.3291(3) 0.0161(12) Uani 1 1 d . . .
H20A H 0.1036 0.0975 0.3596 0.019 Uiso 1 1 calc R . .
H20B H 0.0434 0.2628 0.3555 0.019 Uiso 1 1 calc R . .
C21 C -0.2069(8) -0.0459(7) 0.3302(3) 0.0136(11) Uani 1 1 d . . .
C22 C -0.3289(8) -0.1684(8) 0.2905(3) 0.0186(12) Uani 1 1 d . . .
H22 H -0.3314 -0.1660 0.2433 0.022 Uiso 1 1 calc R . .
C23 C -0.4441(8) -0.2913(8) 0.3200(3) 0.0200(13) Uani 1 1 d . . .
H23 H -0.5260 -0.3748 0.2932 0.024 Uiso 1 1 calc R . .
C24 C -0.4422(8) -0.2948(8) 0.3897(3) 0.0168(12) Uani 1 1 d . . .
C25 C -0.3240(8) -0.1737(8) 0.4294(3) 0.0181(12) Uani 1 1 d . . .
H25 H -0.3230 -0.1769 0.4766 0.022 Uiso 1 1 calc R . .
C26 C -0.2054(8) -0.0459(8) 0.4000(3) 0.0166(12) Uani 1 1 d . . .
H26 H -0.1253 0.0393 0.4269 0.020 Uiso 1 1 calc R . .
C27 C -0.5632(8) -0.4308(8) 0.4172(3) 0.0194(13) Uani 1 1 d . . .

loop_
_atom_site_aniso_label
_atom_site_aniso_U_11
_atom_site_aniso_U_22
_atom_site_aniso_U_33
_atom_site_aniso_U_23
_atom_site_aniso_U_13
_atom_site_aniso_U_12
Cl1 0.0228(8) 0.0334(9) 0.0217(8) 0.0011(7) 0.0000(6) 0.0081(7)
Cl2 0.0298(8) 0.0254(8) 0.0206(8) 0.0002(6) 0.0026(6) 0.0012(7)
Hg 0.01674(13) 0.02484(14) 0.01280(12) 0.00262(8) -0.00130(8) 0.00088(9)
O1 0.016(2) 0.028(2) 0.013(2) 0.0061(18) -0.0020(16) 0.0031(18)
O2 0.016(2) 0.020(2) 0.010(2) 0.0049(16) -0.0015(16) 0.0015(17)
O3 0.0105(19) 0.024(2) 0.012(2) -0.0006(17) -0.0058(15) 0.0025(17)
N1 0.014(2) 0.018(2) 0.005(2) 0.0014(18) -0.0040(17) 0.0028(19)
N2 0.037(4) 0.040(4) 0.016(3) 0.011(3) 0.004(2) 0.020(3)
N3 0.024(3) 0.029(3) 0.017(3) 0.000(2) -0.004(2) 0.004(2)
N4 0.025(3) 0.032(3) 0.018(3) -0.004(2) 0.003(2) 0.003(3)
C1 0.018(3) 0.023(3) 0.009(3) 0.000(2) -0.002(2) 0.003(2)
C2 0.015(3) 0.023(3) 0.011(3) 0.005(2) -0.005(2) 0.001(2)
C3 0.024(3) 0.020(3) 0.008(3) 0.000(2) -0.006(2) 0.006(3)
C4 0.020(3) 0.021(3) 0.009(3) 0.002(2) 0.001(2) 0.000(2)
C5 0.024(3) 0.028(3) 0.011(3) 0.002(2) -0.003(2) 0.010(3)
C6 0.030(3) 0.019(3) 0.010(3) -0.002(2) -0.002(2) 0.004(3)
C7 0.024(3) 0.028(3) 0.012(3) 0.005(2) 0.004(2) 0.003(3)
C8 0.019(3) 0.031(4) 0.015(3) 0.002(3) 0.000(2) 0.002(3)
C9 0.029(4) 0.024(3) 0.012(3) -0.004(2) 0.004(3) 0.005(3)
C10 0.012(3) 0.012(3) 0.014(3) 0.004(2) -0.005(2) 0.001(2)
C11 0.012(3) 0.019(3) 0.013(3) 0.003(2) -0.002(2) 0.002(2)
C12 0.012(3) 0.014(3) 0.015(3) 0.005(2) -0.003(2) 0.004(2)
C13 0.011(3) 0.018(3) 0.014(3) 0.004(2) 0.000(2) 0.000(2)
C14 0.014(3) 0.019(3) 0.010(3) 0.003(2) 0.001(2) 0.003(2)
C15 0.019(3) 0.014(3) 0.012(3) 0.001(2) 0.000(2) 0.006(2)
C16 0.022(3) 0.020(3) 0.011(3) 0.004(2) -0.001(2) 0.004(2)
C17 0.020(3) 0.020(3) 0.006(3) 0.001(2) -0.005(2) 0.006(2)
C18 0.023(3) 0.021(3) 0.010(3) -0.001(2) -0.003(2) 0.003(3)
C19 0.011(3) 0.013(3) 0.013(3) -0.001(2) 0.000(2) 0.003(2)
C20 0.012(3) 0.021(3) 0.015(3) 0.000(2) -0.002(2) 0.004(2)
C21 0.019(3) 0.013(3) 0.008(3) -0.003(2) -0.004(2) 0.004(2)
C22 0.018(3) 0.024(3) 0.013(3) -0.001(2) 0.001(2) 0.007(3)
C23 0.021(3) 0.021(3) 0.016(3) -0.008(2) -0.003(2) 0.005(3)
C24 0.020(3) 0.015(3) 0.018(3) 0.007(2) 0.003(2) 0.009(2)
C25 0.022(3) 0.022(3) 0.012(3) 0.004(2) -0.002(2) 0.008(3)
C26 0.015(3) 0.022(3) 0.012(3) 0.001(2) 0.000(2) 0.006(2)
C27 0.015(3) 0.028(3) 0.018(3) 0.002(3) 0.002(2) 0.011(3)

loop_
_atom_type_symbol
_atom_type_description
_atom_type_scat_dispersion_real
_atom_type_scat_dispersion_imag
_atom_type_scat_source
C C 0.0033 0.0016 'International Tables Vol C Tables 4.2.6.8 and 6.1.1.4'
H H 0.0000 0.0000 'International Tables Vol C Tables 4.2.6.8 and 6.1.1.4'
N N 0.0061 0.0033 'International Tables Vol C Tables 4.2.6.8 and 6.1.1.4'
O O 0.0106 0.0060 'International Tables Vol C Tables 4.2.6.8 and 6.1.1.4'
Hg Hg -2.3894 9.2266 'International Tables Vol C Tables 4.2.6.8 and 6.1.1.4'
Cl Cl 0.1484 0.1585 'International Tables Vol C Tables 4.2.6.8 and 6.1.1.4'

loop_
_geom_angle_atom_site_label_1
_geom_angle_atom_site_label_2
_geom_angle_atom_site_label_3
_geom_angle
_geom_angle_site_symmetry_1
_geom_angle_site_symmetry_3
_geom_angle_publ_flag
Cl2 Hg Cl1 153.40(6) . . ?
Cl2 Hg N1 107.48(12) . . ?
Cl1 Hg N1 99.09(13) . . ?
C3 O1 C2 117.9(5) . . ?
C12 O2 C11 118.2(5) . . ?
C21 O3 C20 119.6(5) . . ?
C10 N1 C1 106.8(5) . . ?
C10 N1 C19 113.1(4) . . ?
C1 N1 C19 115.3(5) . . ?
C10 N1 Hg 104.8(3) . . ?
C1 N1 Hg 104.0(3) . . ?
C19 N1 Hg 112.0(3) . . ?
N1 C1 C2 114.1(5) . . ?
N1 C1 H1A 108.7 . . ?
C2 C1 H1A 108.7 . . ?
N1 C1 H1B 108.7 . . ?
C2 C1 H1B 108.7 . . ?
H1A C1 H1B 107.6 . . ?
O1 C2 C1 107.8(5) . . ?
O1 C2 H2A 110.2 . . ?
C1 C2 H2A 110.2 . . ?
O1 C2 H2B 110.2 . . ?
C1 C2 H2B 110.2 . . ?
H2A C2 H2B 108.5 . . ?
O1 C3 C8 115.2(6) . . ?
O1 C3 C4 124.6(6) . . ?
C8 C3 C4 120.2(6) . . ?
C5 C4 C3 118.9(6) . . ?
C5 C4 H4 120.5 . . ?
C3 C4 H4 120.5 . . ?
C4 C5 C6 120.7(6) . . ?
C4 C5 H5 119.7 . . ?
C6 C5 H5 119.7 . . ?
C5 C6 C7 120.1(6) . . ?
C5 C6 C9 120.4(6) . . ?
C7 C6 C9 119.4(6) . . ?
C8 C7 C6 119.8(6) . . ?
C8 C7 H7 120.1 . . ?
C6 C7 H7 120.1 . . ?
C7 C8 C3 120.3(6) . . ?
C7 C8 H8 119.9 . . ?
C3 C8 H8 119.9 . . ?
N2 C9 C6 177.8(7) . . ?
N1 C10 C11 114.1(5) . . ?
N1 C10 H10A 108.7 . . ?
C11 C10 H10A 108.7 . . ?
N1 C10 H10B 108.7 . . ?
C11 C10 H10B 108.7 . . ?
H10A C10 H10B 107.6 . . ?
O2 C11 C10 106.8(5) . . ?
O2 C11 H11A 110.4 . . ?
C10 C11 H11A 110.4 . . ?
O2 C11 H11B 110.4 . . ?
C10 C11 H11B 110.4 . . ?
H11A C11 H11B 108.6 . . ?
O2 C12 C17 115.5(5) . . ?
O2 C12 C13 124.2(5) . . ?
C17 C12 C13 120.4(5) . . ?
C14 C13 C12 119.1(5) . . ?
C14 C13 H13 120.5 . . ?
C12 C13 H13 120.5 . . ?
C13 C14 C15 119.9(6) . . ?
C13 C14 H14 120.0 . . ?
C15 C14 H14 120.0 . . ?
C16 C15 C14 120.5(6) . . ?
C16 C15 C18 120.1(6) . . ?
C14 C15 C18 119.4(5) . . ?
C17 C16 C15 119.8(6) . . ?
C17 C16 H16 120.1 . . ?
C15 C16 H16 120.1 . . ?
C16 C17 C12 120.3(5) . . ?
C16 C17 H17 119.8 . . ?
C12 C17 H17 119.9 . . ?
N3 C18 C15 178.1(7) . . ?
N1 C19 C20 115.7(5) . . ?
N1 C19 H19A 108.3 . . ?
C20 C19 H19A 108.3 . . ?
N1 C19 H19B 108.3 . . ?
C20 C19 H19B 108.3 . . ?
H19A C19 H19B 107.4 . . ?
O3 C20 C19 107.3(5) . . ?
O3 C20 H20A 110.3 . . ?
C19 C20 H20A 110.3 . . ?
O3 C20 H20B 110.3 . . ?
C19 C20 H20B 110.3 . . ?
H20A C20 H20B 108.5 . . ?
O3 C21 C26 124.1(5) . . ?
O3 C21 C22 115.5(5) . . ?
C26 C21 C22 120.4(6) . . ?
C23 C22 C21 119.8(6) . . ?
C23 C22 H22 120.1 . . ?
C21 C22 H22 120.1 . . ?
C22 C23 C24 120.4(6) . . ?
C22 C23 H23 119.8 . . ?
C24 C23 H23 119.8 . . ?
C25 C24 C23 120.3(6) . . ?
C25 C24 C27 122.3(6) . . ?
C23 C24 C27 117.4(6) . . ?
C24 C25 C26 120.0(6) . . ?
C24 C25 H25 120.0 . . ?
C26 C25 H25 120.0 . . ?
C21 C26 C25 118.9(6) . . ?
C21 C26 H26 120.5 . . ?
C25 C26 H26 120.5 . . ?
N4 C27 C24 174.6(7) . . ?

loop_
_geom_bond_atom_site_label_1
_geom_bond_atom_site_label_2
_geom_bond_distance
_geom_bond_site_symmetry_2
_geom_bond_publ_flag
Cl1 Hg 2.329(2) . ?
Cl2 Hg 2.315(2) . ?
Hg N1 2.486(5) . ?
O1 C3 1.359(7) . ?
O1 C2 1.442(7) . ?
O2 C12 1.361(7) . ?
O2 C11 1.441(7) . ?
O3 C21 1.358(7) . ?
O3 C20 1.430(7) . ?
N1 C10 1.476(7) . ?
N1 C1 1.494(8) . ?
N1 C19 1.496(7) . ?
N2 C9 1.155(9) . ?
N3 C18 1.145(9) . ?
N4 C27 1.151(9) . ?
C1 C2 1.512(8) . ?
C1 H1A 0.9900 . ?
C1 H1B 0.9900 . ?
C2 H2A 0.9900 . ?
C2 H2B 0.9900 . ?
C3 C8 1.398(9) . ?
C3 C4 1.400(9) . ?
C4 C5 1.387(9) . ?
C4 H4 0.9500 . ?
C5 C6 1.388(9) . ?
C5 H5 0.9500 . ?
C6 C7 1.392(10) . ?
C6 C9 1.438(9) . ?
C7 C8 1.375(9) . ?
C7 H7 0.9500 . ?
C8 H8 0.9500 . ?
C10 C11 1.510(8) . ?
C10 H10A 0.9900 . ?
C10 H10B 0.9900 . ?
C11 H11A 0.9900 . ?
C11 H11B 0.9900 . ?
C12 C17 1.398(8) . ?
C12 C13 1.400(8) . ?
C13 C14 1.390(8) . ?
C13 H13 0.9500 . ?
C14 C15 1.403(8) . ?
C14 H14 0.9500 . ?
C15 C16 1.389(8) . ?
C15 C18 1.450(9) . ?
C16 C17 1.375(9) . ?
C16 H16 0.9500 . ?
C17 H17 0.9500 . ?
C19 C20 1.513(8) . ?
C19 H19A 0.9900 . ?
C19 H19B 0.9900 . ?
C20 H20A 0.9900 . ?
C20 H20B 0.9900 . ?
C21 C26 1.403(8) . ?
C21 C22 1.402(8) . ?
C22 C23 1.366(9) . ?
C22 H22 0.9500 . ?
C23 C24 1.402(9) . ?
C23 H23 0.9500 . ?
C24 C25 1.382(9) . ?
C24 C27 1.435(9) . ?
C25 C26 1.403(9) . ?
C25 H25 0.9500 . ?
C26 H26 0.9500 . ?

loop_
_geom_torsion_atom_site_label_1
_geom_torsion_atom_site_label_2
_geom_torsion_atom_site_label_3
_geom_torsion_atom_site_label_4
_geom_torsion
_geom_torsion_site_symmetry_1
_geom_torsion_site_symmetry_2
_geom_torsion_site_symmetry_3
_geom_torsion_site_symmetry_4
_geom_torsion_publ_flag
Cl2 Hg N1 C10 -129.3(3) . . . . ?
Cl1 Hg N1 C10 52.0(3) . . . . ?
Cl2 Hg N1 C1 118.8(3) . . . . ?
Cl1 Hg N1 C1 -60.0(3) . . . . ?
Cl2 Hg N1 C19 -6.3(4) . . . . ?
Cl1 Hg N1 C19 174.9(3) . . . . ?
C10 N1 C1 C2 -178.9(5) . . . . ?
C19 N1 C1 C2 54.6(7) . . . . ?
Hg N1 C1 C2 -68.4(5) . . . . ?
C3 O1 C2 C1 173.5(5) . . . . ?
N1 C1 C2 O1 61.9(7) . . . . ?
C2 O1 C3 C8 178.3(6) . . . . ?
C2 O1 C3 C4 -1.4(9) . . . . ?
O1 C3 C4 C5 -179.9(6) . . . . ?
C8 C3 C4 C5 0.3(9) . . . . ?
C3 C4 C5 C6 -1.3(10) . . . . ?
C4 C5 C6 C7 1.3(10) . . . . ?
C4 C5 C6 C9 -178.5(6) . . . . ?
C5 C6 C7 C8 -0.3(10) . . . . ?
C9 C6 C7 C8 179.5(6) . . . . ?
C6 C7 C8 C3 -0.7(10) . . . . ?
O1 C3 C8 C7 -179.1(6) . . . . ?
C4 C3 C8 C7 0.7(10) . . . . ?
C5 C6 C9 N2 -153(19) . . . . ?
C7 C6 C9 N2 27(20) . . . . ?
C1 N1 C10 C11 -177.7(5) . . . . ?
C19 N1 C10 C11 -49.9(6) . . . . ?
Hg N1 C10 C11 72.3(5) . . . . ?
C12 O2 C11 C10 173.3(5) . . . . ?
N1 C10 C11 O2 -59.7(6) . . . . ?
C11 O2 C12 C17 -177.4(5) . . . . ?
C11 O2 C12 C13 3.5(8) . . . . ?
O2 C12 C13 C14 -177.0(5) . . . . ?
C17 C12 C13 C14 4.0(9) . . . . ?
C12 C13 C14 C15 -2.2(9) . . . . ?
C13 C14 C15 C16 -0.6(9) . . . . ?
C13 C14 C15 C18 177.0(6) . . . . ?
C14 C15 C16 C17 1.6(9) . . . . ?
C18 C15 C16 C17 -176.0(6) . . . . ?
C15 C16 C17 C12 0.2(9) . . . . ?
O2 C12 C17 C16 177.8(5) . . . . ?
C13 C12 C17 C16 -3.0(9) . . . . ?
C16 C15 C18 N3 32(23) . . . . ?
C14 C15 C18 N3 -146(23) . . . . ?
C10 N1 C19 C20 -55.0(6) . . . . ?
C1 N1 C19 C20 68.2(6) . . . . ?
Hg N1 C19 C20 -173.1(4) . . . . ?
C21 O3 C20 C19 157.4(5) . . . . ?
N1 C19 C20 O3 -69.9(6) . . . . ?
C20 O3 C21 C26 19.5(8) . . . . ?
C20 O3 C21 C22 -161.3(5) . . . . ?
O3 C21 C22 C23 178.9(6) . . . . ?
C26 C21 C22 C23 -1.9(9) . . . . ?
C21 C22 C23 C24 0.6(10) . . . . ?
C22 C23 C24 C25 0.2(10) . . . . ?
C22 C23 C24 C27 -177.9(6) . . . . ?
C23 C24 C25 C26 0.3(9) . . . . ?
C27 C24 C25 C26 178.2(6) . . . . ?
O3 C21 C26 C25 -178.6(6) . . . . ?
C22 C21 C26 C25 2.3(9) . . . . ?
C24 C25 C26 C21 -1.5(9) . . . . ?
C25 C24 C27 N4 -155(7) . . . . ?
C23 C24 C27 N4 23(8) . . . . ?
